data_7218238
loop_
_publ_author_name
'Benyei, Attila'
'Stirling, Andras'
'Bostai, Beatrix'
'L\>orincz, Kriszti\'an'
'Kotschy, Andras'

_publ_section_title
;
 Out of cross-conjugation: The unexpected structure of tetrazinones
;
_journal_name_full 'RSC Adv.'
_journal_paper_doi 10.1039/C4RA05616G
_journal_year 2014
_chemical_formula_moiety 'C23 H24 N6 O1'
_chemical_formula_sum 'C23 H24 N6 O'
_chemical_formula_weight 400.48
_chemical_name_systematic
;
 ?
;
_space_group_crystal_system monoclinic
_space_group_IT_number 14
_space_group_name_Hall '-P 2yn'
_space_group_name_H-M_alt 'P 1 21/n 1'
_symmetry_space_group_name_Hall '-P 2yn'
_symmetry_space_group_name_H-M 'P 1 21/n 1'
_atom_sites_solution_hydrogens geom
_atom_sites_solution_primary direct
_atom_sites_solution_secondary difmap
_audit_creation_date 2013-05-25T12:44:41-00:00
_audit_creation_method 'WinGX routine CIF_UPDATE'
_cell_angle_alpha 90
_cell_angle_beta 90.763(10)
_cell_angle_gamma 90
_cell_formula_units_Z 4
_cell_length_a 11.7079(10)
_cell_length_b 15.3735(10)
_cell_length_c 11.8425(10)
_cell_measurement_reflns_used 25
_cell_measurement_temperature 293(2)
_cell_measurement_theta_max 18.5
_cell_measurement_theta_min 11.7
_cell_volume 2131.4(3)
_computing_cell_refinement 'MACH3/PC (Enraf Nonius, 1992)'
_computing_data_collection 'MACH3/PC (Enraf Nonius, 1992)'
_computing_data_reduction 'PROFIT (Streltsov & Zavodnik, 1989)'
_computing_molecular_graphics 'Ortep-3 for Windows (Farrugia, 1997)'
_computing_publication_material 'WinGX publication routines (Farrugia, 1999)'
_computing_structure_refinement 'SHELXL-97 (Sheldrick, 2008)'
_computing_structure_solution 'SIR92 (Giacovazzo et al, 1993)'
_diffrn_ambient_temperature 293(2)
_diffrn_measured_fraction_theta_full 0.95
_diffrn_measured_fraction_theta_max 0.95
_diffrn_measurement_device_type 'Enraf Nonius MACH3'
_diffrn_measurement_method 'non-profiled omega/2theta scans'
_diffrn_radiation_monochromator graphite
_diffrn_radiation_type MoK\a
_diffrn_radiation_wavelength 0.71073
_diffrn_reflns_av_R_equivalents 0.0342
_diffrn_reflns_av_unetI/netI 0.0618
_diffrn_reflns_limit_h_max 14
_diffrn_reflns_limit_h_min -10
_diffrn_reflns_limit_k_max 15
_diffrn_reflns_limit_k_min -10
_diffrn_reflns_limit_l_max 14
_diffrn_reflns_limit_l_min -14
_diffrn_reflns_number 4730
_diffrn_reflns_theta_full 25.97
_diffrn_reflns_theta_max 25.97
_diffrn_reflns_theta_min 2.19
_diffrn_source 'fine-focus sealed tube'
_diffrn_standards_decay_% 100
_diffrn_standards_interval_count 88
_diffrn_standards_interval_time 1
_diffrn_standards_number 3
_exptl_absorpt_coefficient_mu 0.081
_exptl_absorpt_correction_T_max 0.9764
_exptl_absorpt_correction_T_min 0.9434
_exptl_absorpt_correction_type psi-scan
_exptl_absorpt_process_details
;
North A.C.T., Phillips D.C. & Mathews F.S. (1968) Acta. Cryst. A24, 351
        Number of psi-scan sets used was   4
        Theta correction was applied.
        Averaged transmission function was used.
        Fourier smoothing - Window value   5
;
_exptl_crystal_colour purple
_exptl_crystal_density_diffrn 1.248
_exptl_crystal_density_method 'not measured'
_exptl_crystal_description block
_exptl_crystal_F_000 848
_exptl_crystal_size_max 0.45
_exptl_crystal_size_mid 0.35
_exptl_crystal_size_min 0.3
_refine_diff_density_max 0.217
_refine_diff_density_min -0.275
_refine_diff_density_rms 0.06
_refine_ls_extinction_method none
_refine_ls_goodness_of_fit_ref 1.16
_refine_ls_hydrogen_treatment mixed
_refine_ls_matrix_type full
_refine_ls_number_parameters 277
_refine_ls_number_reflns 3971
_refine_ls_number_restraints 0
_refine_ls_restrained_S_all 1.16
_refine_ls_R_factor_all 0.1201
_refine_ls_R_factor_gt 0.063
_refine_ls_shift/su_max 0
_refine_ls_shift/su_mean 0
_refine_ls_structure_factor_coef Fsqd
_refine_ls_weighting_details 'calc w=1/[\s^2^(Fo^2^)+(0.1360P)^2^+0.0000P] where P=(Fo^2^+2Fc^2^)/3'
_refine_ls_weighting_scheme calc
_refine_ls_wR_factor_ref 0.2431
_reflns_number_gt 2258
_reflns_number_total 3971
_reflns_threshold_expression >2\s(I)
_cod_data_source_file c4ra05616g2.cif
_cod_data_source_block 2
_cod_database_code 7218238

loop_
_symmetry_equiv_pos_as_xyz
'x, y, z'
'-x+1/2, y+1/2, -z+1/2'
'-x, -y, -z'
'x-1/2, -y-1/2, z-1/2'

loop_
_atom_site_label
_atom_site_fract_x
_atom_site_fract_y
_atom_site_fract_z
_atom_site_U_iso_or_equiv
_atom_site_adp_type
_atom_site_calc_flag
_atom_site_refinement_flags
_atom_site_occupancy
_atom_site_type_symbol
C3 0.7921(3) 0.3637(2) 0.0871(3) 0.0488(9) Uani d . 1 C
C6 0.8708(3) 0.2415(2) 0.2157(3) 0.0409(8) Uani d . 1 C
C12 0.9135(3) 0.1665(2) 0.2798(3) 0.0402(8) Uani d . 1 C
C15 0.9257(3) 0.0374(2) 0.3622(3) 0.0523(9) Uani d . 1 C
H15 0.9055 -0.0169 0.3904 0.063 Uiso calc . 1 H
C14 1.0294(3) 0.0737(2) 0.3679(3) 0.0526(9) Uani d . 1 C
H14 1.0947 0.0493 0.4002 0.063 Uiso calc . 1 H
C81 0.7352(3) 0.0752(2) 0.2840(3) 0.0422(8) Uani d . 1 C
C82 0.6550(3) 0.0993(2) 0.3632(3) 0.0524(9) Uani d . 1 C
C83 0.5440(3) 0.0723(3) 0.3440(4) 0.0615(10) Uani d . 1 C
H83 0.488 0.0888 0.3947 0.074 Uiso calc . 1 H
C84 0.5131(3) 0.0218(2) 0.2519(4) 0.0605(10) Uani d . 1 C
C85 0.5976(3) -0.0001(2) 0.1754(3) 0.0562(10) Uani d . 1 C
H85 0.5773 -0.0326 0.112 0.067 Uiso calc . 1 H
C86 0.7098(3) 0.0245(2) 0.1896(3) 0.0448(8) Uani d . 1 C
C87 0.6878(4) 0.1487(3) 0.4674(3) 0.0789(13) Uani d . 1 C
H87A 0.6207 0.1604 0.5107 0.118 Uiso calc R 1 H
H87B 0.723 0.2026 0.4465 0.118 Uiso calc R 1 H
H87C 0.7405 0.1149 0.5119 0.118 Uiso calc R 1 H
C88 0.3929(3) -0.0115(3) 0.2391(5) 0.0984(17) Uani d . 1 C
H88A 0.3419 0.0262 0.2789 0.148 Uiso calc R 1 H
H88B 0.3883 -0.0692 0.2697 0.148 Uiso calc R 1 H
H88C 0.3718 -0.0127 0.1605 0.148 Uiso calc R 1 H
C89 0.8002(3) -0.0070(3) 0.1113(3) 0.0669(11) Uani d . 1 C
H89A 0.7684 -0.0129 0.0366 0.1 Uiso calc R 1 H
H89B 0.8283 -0.0623 0.1369 0.1 Uiso calc R 1 H
H89C 0.8618 0.0342 0.1103 0.1 Uiso calc R 1 H
C91 1.1173(3) 0.2135(2) 0.3178(3) 0.0407(8) Uani d . 1 C
C92 1.1317(3) 0.2676(2) 0.4110(3) 0.0455(8) Uani d . 1 C
C93 1.2330(3) 0.3130(2) 0.4202(3) 0.0548(9) Uani d . 1 C
H93 1.2447 0.3495 0.4819 0.066 Uiso calc . 1 H
C94 1.3177(3) 0.3057(3) 0.3402(4) 0.0609(10) Uani d . 1 C
C95 1.2973(3) 0.2534(3) 0.2478(3) 0.0576(10) Uani d . 1 C
H95 1.3525 0.2503 0.1922 0.069 Uiso calc . 1 H
C96 1.1987(3) 0.2055(2) 0.2342(3) 0.0459(8) Uani d . 1 C
C97 1.0419(3) 0.2743(3) 0.5002(3) 0.0662(11) Uani d . 1 C
H97A 0.9699 0.2888 0.4654 0.099 Uiso calc R 1 H
H97B 1.0631 0.3187 0.5535 0.099 Uiso calc R 1 H
H97C 1.0354 0.2195 0.5386 0.099 Uiso calc R 1 H
C98 1.4306(4) 0.3535(4) 0.3540(5) 0.0950(16) Uani d . 1 C
H98A 1.4514 0.356 0.4326 0.142 Uiso calc R 1 H
H98B 1.423 0.4115 0.3247 0.142 Uiso calc R 1 H
H98C 1.4888 0.3231 0.3133 0.142 Uiso calc R 1 H
C99 1.1792(3) 0.1469(3) 0.1340(3) 0.0615(10) Uani d . 1 C
H99A 1.1659 0.0886 0.1596 0.092 Uiso calc R 1 H
H99B 1.2454 0.1479 0.087 0.092 Uiso calc R 1 H
H99C 1.114 0.1669 0.0915 0.092 Uiso calc R 1 H
N5 0.9424(2) 0.27585(19) 0.1413(2) 0.0533(8) Uani d . 1 N
N4 0.9055(2) 0.3392(2) 0.0777(3) 0.0608(9) Uani d . 1 N
N2 0.7276(2) 0.3360(2) 0.1773(3) 0.0581(8) Uani d . 1 N
N1 0.7677(2) 0.27218(19) 0.2400(3) 0.0545(8) Uani d . 1 N
N11 0.8543(2) 0.09502(17) 0.3070(2) 0.0432(7) Uani d . 1 N
N13 1.0213(2) 0.15404(17) 0.3170(2) 0.0437(7) Uani d . 1 N
O1 0.7497(2) 0.41389(16) 0.0167(2) 0.0674(8) Uani d . 1 O

loop_
_atom_site_aniso_label
_atom_site_aniso_U_11
_atom_site_aniso_U_22
_atom_site_aniso_U_33
_atom_site_aniso_U_12
_atom_site_aniso_U_13
_atom_site_aniso_U_23
C3 0.046(2) 0.0389(19) 0.061(2) 0.0064(16) -0.0121(17) -0.0088(17)
C6 0.0377(17) 0.0373(18) 0.0477(18) -0.0019(14) 0.0012(14) -0.0030(14)
C12 0.0382(17) 0.0403(18) 0.0420(17) -0.0047(14) 0.0017(14) -0.0018(14)
C15 0.049(2) 0.050(2) 0.058(2) -0.0087(17) -0.0078(16) 0.0155(17)
C14 0.045(2) 0.051(2) 0.062(2) -0.0038(16) -0.0093(16) 0.0125(17)
C81 0.0358(17) 0.0402(19) 0.0506(19) -0.0038(14) -0.0042(15) 0.0020(14)
C82 0.046(2) 0.056(2) 0.055(2) -0.0100(17) 0.0056(16) -0.0072(18)
C83 0.047(2) 0.059(2) 0.078(3) -0.0037(18) 0.0099(19) -0.007(2)
C84 0.046(2) 0.052(2) 0.084(3) -0.0037(17) -0.0155(19) 0.000(2)
C85 0.062(2) 0.046(2) 0.060(2) 0.0010(18) -0.0222(18) -0.0104(17)
C86 0.0482(19) 0.0414(19) 0.0447(18) 0.0053(15) -0.0047(15) 0.0003(15)
C87 0.071(3) 0.101(3) 0.065(2) -0.023(3) 0.016(2) -0.035(2)
C88 0.055(3) 0.086(3) 0.154(5) -0.010(2) -0.025(3) -0.012(3)
C89 0.075(3) 0.070(3) 0.056(2) 0.017(2) 0.005(2) -0.009(2)
C91 0.0345(16) 0.0414(18) 0.0461(17) -0.0014(14) -0.0049(14) 0.0045(14)
C92 0.0452(19) 0.0441(19) 0.0471(18) -0.0021(15) -0.0018(14) 0.0032(15)
C93 0.056(2) 0.047(2) 0.061(2) -0.0093(17) -0.0054(18) -0.0024(17)
C94 0.050(2) 0.055(2) 0.077(3) -0.0132(18) -0.007(2) 0.008(2)
C95 0.044(2) 0.064(2) 0.065(2) -0.0022(18) 0.0072(17) 0.012(2)
C96 0.0447(19) 0.0444(19) 0.0487(19) 0.0025(15) 0.0038(15) 0.0036(15)
C97 0.068(3) 0.073(3) 0.058(2) 0.004(2) 0.0101(19) -0.009(2)
C98 0.069(3) 0.101(4) 0.114(4) -0.038(3) -0.003(3) 0.003(3)
C99 0.060(2) 0.069(3) 0.055(2) 0.005(2) 0.0049(18) -0.0052(19)
N5 0.0434(16) 0.0580(19) 0.0588(18) 0.0103(14) 0.0064(14) 0.0174(15)
N4 0.0484(18) 0.066(2) 0.068(2) 0.0126(15) 0.0034(15) 0.0221(16)
N2 0.0395(16) 0.0486(19) 0.087(2) 0.0079(14) 0.0070(16) -0.0004(17)
N1 0.0433(17) 0.0515(19) 0.069(2) 0.0034(14) 0.0111(14) -0.0005(15)
N11 0.0392(15) 0.0471(16) 0.0433(15) -0.0037(12) 0.0000(12) 0.0033(12)
N13 0.0403(15) 0.0419(16) 0.0489(15) -0.0041(12) -0.0018(12) 0.0056(12)
O1 0.0667(18) 0.0550(16) 0.0800(18) 0.0199(13) -0.0195(15) -0.0021(14)

loop_
_atom_type_symbol
_atom_type_description
_atom_type_scat_dispersion_real
_atom_type_scat_dispersion_imag
_atom_type_scat_source
C C 0.0033 0.0016 'International Tables Vol C Tables 4.2.6.8 and 6.1.1.4'
H H 0 0 'International Tables Vol C Tables 4.2.6.8 and 6.1.1.4'
N N 0.0061 0.0033 'International Tables Vol C Tables 4.2.6.8 and 6.1.1.4'
O O 0.0106 0.006 'International Tables Vol C Tables 4.2.6.8 and 6.1.1.4'

loop_
_geom_angle_atom_site_label_1
_geom_angle_atom_site_label_2
_geom_angle_atom_site_label_3
_geom_angle
O1 C3 N2 119.6(3)
O1 C3 N4 119.6(3)
N2 C3 N4 120.7(3)
N1 C6 N5 125.6(3)
N1 C6 C12 118.1(3)
N5 C6 C12 116.2(3)
N11 C12 N13 106.8(3)
N11 C12 C6 126.6(3)
N13 C12 C6 126.5(3)
C14 C15 N11 107.5(3)
C14 C15 H15 126.3
N11 C15 H15 126.3
C15 C14 N13 107.2(3)
C15 C14 H14 126.4
N13 C14 H14 126.4
C82 C81 C86 123.6(3)
C82 C81 N11 118.4(3)
C86 C81 N11 117.6(3)
C83 C82 C81 116.9(3)
C83 C82 C87 121.3(3)
C81 C82 C87 121.7(3)
C82 C83 C84 122.3(4)
C82 C83 H83 118.8
C84 C83 H83 118.8
C83 C84 C85 117.9(3)
C83 C84 C88 120.4(4)
C85 C84 C88 121.7(4)
C86 C85 C84 122.7(3)
C86 C85 H85 118.6
C84 C85 H85 118.6
C85 C86 C81 116.4(3)
C85 C86 C89 121.2(3)
C81 C86 C89 122.2(3)
C82 C87 H87A 109.5
C82 C87 H87B 109.5
H87A C87 H87B 109.5
C82 C87 H87C 109.5
H87A C87 H87C 109.5
H87B C87 H87C 109.5
C84 C88 H88A 109.5
C84 C88 H88B 109.5
H88A C88 H88B 109.5
C84 C88 H88C 109.5
H88A C88 H88C 109.5
H88B C88 H88C 109.5
C86 C89 H89A 109.5
C86 C89 H89B 109.5
H89A C89 H89B 109.5
C86 C89 H89C 109.5
H89A C89 H89C 109.5
H89B C89 H89C 109.5
C96 C91 C92 122.7(3)
C96 C91 N13 118.7(3)
C92 C91 N13 118.0(3)
C93 C92 C91 117.5(3)
C93 C92 C97 121.2(3)
C91 C92 C97 121.3(3)
C92 C93 C94 121.8(3)
C92 C93 H93 119.1
C94 C93 H93 119.1
C95 C94 C93 118.2(3)
C95 C94 C98 120.6(4)
C93 C94 C98 121.2(4)
C94 C95 C96 122.8(3)
C94 C95 H95 118.6
C96 C95 H95 118.6
C95 C96 C91 116.9(3)
C95 C96 C99 122.0(3)
C91 C96 C99 121.1(3)
C92 C97 H97A 109.5
C92 C97 H97B 109.5
H97A C97 H97B 109.5
C92 C97 H97C 109.5
H97A C97 H97C 109.5
H97B C97 H97C 109.5
C94 C98 H98A 109.5
C94 C98 H98B 109.5
H98A C98 H98B 109.5
C94 C98 H98C 109.5
H98A C98 H98C 109.5
H98B C98 H98C 109.5
C96 C99 H99A 109.5
C96 C99 H99B 109.5
H99A C99 H99B 109.5
C96 C99 H99C 109.5
H99A C99 H99C 109.5
H99B C99 H99C 109.5
N4 N5 C6 118.2(3)
N5 N4 C3 118.0(3)
N1 N2 C3 118.2(3)
N2 N1 C6 117.4(3)
C12 N11 C15 109.2(3)
C12 N11 C81 128.8(3)
C15 N11 C81 122.0(3)
C12 N13 C14 109.3(3)
C12 N13 C91 129.6(3)
C14 N13 C91 120.9(3)

loop_
_geom_bond_atom_site_label_1
_geom_bond_atom_site_label_2
_geom_bond_distance
C3 O1 1.235(4)
C3 N2 1.384(5)
C3 N4 1.386(4)
C6 N1 1.332(4)
C6 N5 1.333(4)
C6 C12 1.464(4)
C12 N11 1.341(4)
C12 N13 1.345(4)
C15 C14 1.337(4)
C15 N11 1.377(4)
C15 H15 0.93
C14 N13 1.377(4)
C14 H14 0.93
C81 C82 1.387(5)
C81 C86 1.392(4)
C81 N11 1.450(4)
C82 C83 1.380(5)
C82 C87 1.495(5)
C83 C84 1.384(5)
C83 H83 0.93
C84 C85 1.391(5)
C84 C88 1.502(5)
C85 C86 1.376(5)
C85 H85 0.93
C86 C89 1.496(5)
C87 H87A 0.96
C87 H87B 0.96
C87 H87C 0.96
C88 H88A 0.96
C88 H88B 0.96
C88 H88C 0.96
C89 H89A 0.96
C89 H89B 0.96
C89 H89C 0.96
C91 C96 1.389(4)
C91 C92 1.391(4)
C91 N13 1.449(4)
C92 C93 1.379(5)
C92 C97 1.504(5)
C93 C94 1.386(5)
C93 H93 0.93
C94 C95 1.376(5)
C94 C98 1.519(5)
C95 C96 1.378(5)
C95 H95 0.93
C96 C99 1.505(5)
C97 H97A 0.96
C97 H97B 0.96
C97 H97C 0.96
C98 H98A 0.96
C98 H98B 0.96
C98 H98C 0.96
C99 H99A 0.96
C99 H99B 0.96
C99 H99C 0.96
N5 N4 1.301(4)
N2 N1 1.314(4)
